data_7028800
loop_
_publ_author_name
'Yang, Song'
'Zhu, Xiancui'
'Zhou, Shuangliu'
'Wang, Shaowu'
'Feng, Zhijun'
'Wei, Yun'
'Miao, Hui'
'Guo, Liping'
'Wang, Fenhua'
'Zhang, Guangchao'
'Gu, Xiaoxia'
'Mu, Xiaolong'

_publ_section_title
;
 Synthesis, structure, and catalytic activity of novel trinuclear
 rare-earth metal amido complexes incorporating \m-\h(5):\h(1) bonding
 indolyl and \m3-oxo groups.
;
_journal_issue 6
_journal_name_full 'Dalton transactions (Cambridge, England : 2003)'
_journal_page_first 2521
_journal_page_last 2533
_journal_paper_doi 10.1039/c3dt51107c
_journal_volume 43
_journal_year 2014
_chemical_formula_sum 'C44 H60 Cl2 Dy3 N7 O3 Si2'
_chemical_formula_weight 1349.57
_chemical_name_systematic
;
?
;
_space_group_IT_number 14
_symmetry_cell_setting monoclinic
_symmetry_space_group_name_Hall '-P 2yn'
_symmetry_space_group_name_H-M 'P 1 21/n 1'
_atom_sites_solution_hydrogens geom
_atom_sites_solution_primary direct
_atom_sites_solution_secondary difmap
_audit_creation_method SHELXL-97
_cell_angle_alpha 90.00
_cell_angle_beta 92.9290(10)
_cell_angle_gamma 90.00
_cell_formula_units_Z 4
_cell_length_a 15.2357(10)
_cell_length_b 15.9351(10)
_cell_length_c 21.1225(13)
_cell_measurement_reflns_used 9825
_cell_measurement_temperature 293(2)
_cell_measurement_theta_max 27.46
_cell_measurement_theta_min 2.32
_cell_volume 5121.5(6)
_computing_cell_refinement 'Bruker SMART'
_computing_data_collection 'Bruker SMART'
_computing_data_reduction 'Bruker SAINT'
_computing_molecular_graphics 'Bruker SHELXTL'
_computing_publication_material 'Bruker SHELXTL'
_computing_structure_refinement 'SHELXL-97 (Sheldrick, 1997)'
_computing_structure_solution 'SHELXS-97 (Sheldrick, 1990)'
_diffrn_ambient_temperature 293(2)
_diffrn_measured_fraction_theta_full 0.997
_diffrn_measured_fraction_theta_max 0.997
_diffrn_measurement_device_type 'CCD area detector'
_diffrn_measurement_method 'phi and omega scans'
_diffrn_radiation_monochromator graphite
_diffrn_radiation_source 'fine-focus sealed tube'
_diffrn_radiation_type MoK\a
_diffrn_radiation_wavelength 0.71073
_diffrn_reflns_av_R_equivalents 0.0327
_diffrn_reflns_av_sigmaI/netI 0.0279
_diffrn_reflns_limit_h_max 19
_diffrn_reflns_limit_h_min -19
_diffrn_reflns_limit_k_max 20
_diffrn_reflns_limit_k_min -20
_diffrn_reflns_limit_l_max 26
_diffrn_reflns_limit_l_min -26
_diffrn_reflns_number 42053
_diffrn_reflns_theta_full 27.00
_diffrn_reflns_theta_max 27.00
_diffrn_reflns_theta_min 1.60
_exptl_absorpt_coefficient_mu 4.526
_exptl_absorpt_correction_T_max 0.6127
_exptl_absorpt_correction_T_min 0.5698
_exptl_absorpt_correction_type none
_exptl_crystal_colour 'light yellow'
_exptl_crystal_density_diffrn 1.750
_exptl_crystal_density_method 'not measured'
_exptl_crystal_description block
_exptl_crystal_F_000 2628
_exptl_crystal_size_max 0.14
_exptl_crystal_size_mid 0.14
_exptl_crystal_size_min 0.12
_refine_diff_density_max 1.343
_refine_diff_density_min -0.871
_refine_diff_density_rms 0.104
_refine_ls_extinction_method none
_refine_ls_goodness_of_fit_ref 1.111
_refine_ls_hydrogen_treatment constr
_refine_ls_matrix_type full
_refine_ls_number_parameters 556
_refine_ls_number_reflns 11144
_refine_ls_number_restraints 306
_refine_ls_restrained_S_all 1.148
_refine_ls_R_factor_all 0.0412
_refine_ls_R_factor_gt 0.0290
_refine_ls_shift/su_max 0.001
_refine_ls_shift/su_mean 0.000
_refine_ls_structure_factor_coef Fsqd
_refine_ls_weighting_details 'calc w=1/[\s^2^(Fo^2^)+(0.0260P)^2^+8.4874P] where P=(Fo^2^+2Fc^2^)/3'
_refine_ls_weighting_scheme calc
_refine_ls_wR_factor_gt 0.0666
_refine_ls_wR_factor_ref 0.0759
_reflns_number_gt 9147
_reflns_number_total 11144
_reflns_threshold_expression >2sigma(I)
_cod_data_source_file c3dt51107c.txt
_cod_data_source_block 100510a
_cod_depositor_comments
;
The following automatic conversions were performed:

'_symmetry_cell_setting' value 'Monoclinic' changed to 'monoclinic'
according to
/usr/data/users/saulius/automatic-downloads/current/RSC/lib/dictionaries/cif_core.dic
dictionary named 'cif_core.dic' version 2.4.2 from 2011-04-26.

Automatic conversion script
Id: cif_fix_values 2281 2013-09-26 08:29:07Z andrius 
;
_cod_original_sg_symbol_H-M P2(1)/n
_cod_database_code 7028800

loop_
_symmetry_equiv_pos_as_xyz
'x, y, z'
'-x+1/2, y+1/2, -z+1/2'
'-x, -y, -z'
'x-1/2, -y-1/2, z-1/2'

loop_
_atom_site_label
_atom_site_type_symbol
_atom_site_fract_x
_atom_site_fract_y
_atom_site_fract_z
_atom_site_U_iso_or_equiv
_atom_site_adp_type
_atom_site_occupancy
_atom_site_symmetry_multiplicity
_atom_site_calc_flag
_atom_site_refinement_flags
Dy1 Dy 0.200659(12) 0.254103(12) 0.201375(10) 0.03722(6) Uani 1 1 d .
Dy2 Dy 0.387617(12) 0.222830(14) 0.114423(10) 0.04056(6) Uani 1 1 d .
Dy3 Dy 0.207350(13) 0.248322(13) 0.008936(10) 0.04060(6) Uani 1 1 d .
Cl1 Cl 0.36024(7) 0.33900(7) 0.20491(6) 0.0497(3) Uani 1 1 d .
Cl2 Cl 0.32214(8) 0.11188(8) 0.02441(6) 0.0580(3) Uani 1 1 d .
Si1 Si 0.58985(9) 0.14316(11) 0.13257(7) 0.0612(4) Uani 1 1 d U
Si2 Si 0.59099(10) 0.32700(12) 0.10306(8) 0.0697(5) Uani 1 1 d .
O1 O 0.24040(18) 0.24964(17) 0.10655(14) 0.0375(6) Uani 1 1 d .
O2 O 0.2015(2) 0.3146(2) 0.30561(16) 0.0577(8) Uani 1 1 d U
O3 O 0.1747(2) 0.1833(3) -0.09379(17) 0.0689(10) Uani 1 1 d U
N1 N 0.0944(2) 0.3600(2) 0.1815(2) 0.0512(9) Uani 1 1 d U
N2 N 0.0536(2) 0.1962(2) 0.2077(2) 0.0590(11) Uani 1 1 d U
N3 N 0.3219(2) 0.1327(2) 0.19589(18) 0.0446(8) Uani 1 1 d U
N4 N 0.0669(3) 0.1887(3) 0.0244(2) 0.0545(10) Uani 1 1 d U
N5 N 0.0969(3) 0.3563(3) 0.0025(3) 0.0694(12) Uani 1 1 d U
N6 N 0.3655(2) 0.3178(3) 0.02306(18) 0.0519(9) Uani 1 1 d U
N7 N 0.5356(2) 0.2349(3) 0.1185(2) 0.0532(10) Uani 1 1 d U
C1 C 0.0081(3) 0.3326(3) 0.1811(2) 0.0510(11) Uani 1 1 d U
C2 C -0.0487(4) 0.4003(4) 0.1722(3) 0.0770(16) Uani 1 1 d U
H2A H -0.1098 0.3987 0.1701 0.092 Uiso 1 1 calc R
C3 C 0.0037(4) 0.4703(4) 0.1671(4) 0.0909(19) Uani 1 1 d U
H3A H -0.0155 0.5252 0.1608 0.109 Uiso 1 1 calc R
C4 C 0.0898(4) 0.4437(3) 0.1731(3) 0.0731(15) Uani 1 1 d U
H4A H 0.1383 0.4789 0.1714 0.088 Uiso 1 1 calc R
C5 C -0.0094(3) 0.2477(3) 0.1931(3) 0.0521(11) Uani 1 1 d U
H5A H -0.0671 0.2285 0.1906 0.063 Uiso 1 1 calc R
C6 C 0.0312(4) 0.1113(4) 0.2283(4) 0.098(2) Uani 1 1 d U
H6A H 0.0176 0.1137 0.2726 0.117 Uiso 1 1 calc R
H6B H -0.0216 0.0935 0.2044 0.117 Uiso 1 1 calc R
C7 C 0.0959(4) 0.0510(3) 0.2214(4) 0.0843(18) Uani 1 1 d U
H7A H 0.0862 0.0252 0.1801 0.101 Uiso 1 1 calc R
H7B H 0.0885 0.0077 0.2530 0.101 Uiso 1 1 calc R
C8 C 0.2426(3) 0.0950(3) 0.1777(3) 0.0535(11) Uani 1 1 d U
H8A H 0.2315 0.0689 0.1360 0.064 Uiso 1 1 calc R
C9 C 0.1896(3) 0.0814(3) 0.2275(3) 0.0592(12) Uani 1 1 d U
C10 C 0.2403(3) 0.1076(3) 0.2823(3) 0.0569(12) Uani 1 1 d U
C11 C 0.2268(4) 0.1081(4) 0.3484(3) 0.0757(16) Uani 1 1 d U
H11A H 0.1743 0.0887 0.3636 0.091 Uiso 1 1 calc R
C12 C 0.2914(5) 0.1371(4) 0.3885(3) 0.0848(18) Uani 1 1 d U
H12A H 0.2830 0.1370 0.4318 0.102 Uiso 1 1 calc R
C13 C 0.3705(5) 0.1673(4) 0.3670(3) 0.0778(16) Uani 1 1 d U
H13A H 0.4134 0.1872 0.3962 0.093 Uiso 1 1 calc R
C14 C 0.3862(4) 0.1681(3) 0.3038(3) 0.0605(12) Uani 1 1 d U
H14A H 0.4392 0.1880 0.2897 0.073 Uiso 1 1 calc R
C15 C 0.3209(3) 0.1384(3) 0.2611(2) 0.0477(10) Uani 1 1 d U
C16 C 0.0002(3) 0.2471(3) 0.0255(3) 0.0561(12) Uani 1 1 d U
C17 C -0.0792(4) 0.2079(4) 0.0342(3) 0.0744(15) Uani 1 1 d U
H17A H -0.1338 0.2335 0.0367 0.089 Uiso 1 1 calc R
C18 C -0.0616(4) 0.1247(5) 0.0384(4) 0.0903(19) Uani 1 1 d U
H18A H -0.1024 0.0824 0.0444 0.108 Uiso 1 1 calc R
C19 C 0.0281(4) 0.1138(4) 0.0321(3) 0.0765(16) Uani 1 1 d U
H19A H 0.0570 0.0623 0.0332 0.092 Uiso 1 1 calc R
C20 C 0.0195(3) 0.3323(3) 0.0163(3) 0.0642(13) Uani 1 1 d U
H20A H -0.0245 0.3722 0.0202 0.077 Uiso 1 1 calc R
C21 C 0.1176(5) 0.4475(4) 0.0023(4) 0.102(2) Uani 1 1 d U
H21A H 0.0662 0.4781 -0.0138 0.122 Uiso 1 1 calc R
H21B H 0.1309 0.4658 0.0455 0.122 Uiso 1 1 calc R
C22 C 0.1898(4) 0.4677(4) -0.0351(3) 0.0797(17) Uani 1 1 d U
H22A H 0.2097 0.5241 -0.0246 0.096 Uiso 1 1 calc R
H22B H 0.1699 0.4674 -0.0795 0.096 Uiso 1 1 calc R
C23 C 0.3077(3) 0.3839(3) 0.0303(2) 0.0536(11) Uani 1 1 d U
H23A H 0.3064 0.4170 0.0693 0.064 Uiso 1 1 calc R
C24 C 0.2655(3) 0.4086(3) -0.0259(3) 0.0605(13) Uani 1 1 d U
C25 C 0.3026(3) 0.3587(4) -0.0737(3) 0.0645(13) Uani 1 1 d U
C26 C 0.2897(4) 0.3549(5) -0.1400(3) 0.0866(19) Uani 1 1 d U
H26A H 0.2498 0.3904 -0.1613 0.104 Uiso 1 1 calc R
C27 C 0.3364(5) 0.2989(6) -0.1719(3) 0.103(2) Uani 1 1 d U
H27A H 0.3286 0.2961 -0.2158 0.123 Uiso 1 1 calc R
C28 C 0.3962(5) 0.2447(6) -0.1409(3) 0.101(2) Uani 1 1 d U
H28A H 0.4272 0.2069 -0.1648 0.121 Uiso 1 1 calc R
C29 C 0.4108(4) 0.2454(5) -0.0762(3) 0.0814(18) Uani 1 1 d U
H29A H 0.4500 0.2081 -0.0560 0.098 Uiso 1 1 calc R
C30 C 0.3646(3) 0.3043(4) -0.0421(2) 0.0597(12) Uani 1 1 d U
C31 C 0.2655(4) 0.3661(4) 0.3402(3) 0.0766(16) Uani 1 1 d U
H31A H 0.2730 0.4193 0.3187 0.092 Uiso 1 1 calc R
H31B H 0.3219 0.3378 0.3441 0.092 Uiso 1 1 calc R
C32 C 0.2298(5) 0.3795(5) 0.4037(3) 0.096(2) Uani 1 1 d U
H32A H 0.2566 0.3408 0.4345 0.115 Uiso 1 1 calc R
H32B H 0.2411 0.4364 0.4182 0.115 Uiso 1 1 calc R
C33 C 0.1369(5) 0.3644(6) 0.3956(3) 0.108(2) Uani 1 1 d U
H33A H 0.1054 0.4173 0.3935 0.129 Uiso 1 1 calc R
H33B H 0.1168 0.3326 0.4313 0.129 Uiso 1 1 calc R
C34 C 0.1205(4) 0.3179(5) 0.3377(3) 0.0943(19) Uani 1 1 d U
H34A H 0.1007 0.2616 0.3470 0.113 Uiso 1 1 calc R
H34B H 0.0753 0.3455 0.3111 0.113 Uiso 1 1 calc R
C35 C 0.2010(5) 0.1035(5) -0.1179(4) 0.111(2) Uani 1 1 d U
H35A H 0.2582 0.1082 -0.1359 0.133 Uiso 1 1 calc R
H35B H 0.2052 0.0625 -0.0839 0.133 Uiso 1 1 calc R
C36 C 0.1368(7) 0.0776(6) -0.1655(5) 0.141(3) Uani 1 1 d U
H36A H 0.1141 0.0226 -0.1556 0.170 Uiso 1 1 calc R
H36B H 0.1626 0.0749 -0.2065 0.170 Uiso 1 1 calc R
C37 C 0.0671(7) 0.1392(7) -0.1666(5) 0.146(3) Uani 1 1 d U
H37A H 0.0515 0.1558 -0.2099 0.176 Uiso 1 1 calc R
H37B H 0.0154 0.1159 -0.1482 0.176 Uiso 1 1 calc R
C38 C 0.0982(5) 0.2096(5) -0.1308(4) 0.097(2) Uani 1 1 d U
H38A H 0.0534 0.2292 -0.1034 0.117 Uiso 1 1 calc R
H38B H 0.1129 0.2551 -0.1589 0.117 Uiso 1 1 calc R
C39 C 0.6787(5) 0.1197(6) 0.0778(4) 0.115(3) Uani 1 1 d .
H39A H 0.7113 0.0715 0.0929 0.172 Uiso 1 1 calc R
H39B H 0.7175 0.1671 0.0761 0.172 Uiso 1 1 calc R
H39C H 0.6532 0.1085 0.0361 0.172 Uiso 1 1 calc R
C40 C 0.5119(4) 0.0538(5) 0.1256(4) 0.102(2) Uani 1 1 d .
H40A H 0.5424 0.0027 0.1365 0.152 Uiso 1 1 calc R
H40B H 0.4877 0.0503 0.0829 0.152 Uiso 1 1 calc R
H40C H 0.4654 0.0623 0.1540 0.152 Uiso 1 1 calc R
C41 C 0.6393(5) 0.1334(6) 0.2148(3) 0.112(3) Uani 1 1 d .
H41A H 0.6665 0.0793 0.2200 0.169 Uiso 1 1 calc R
H41B H 0.5942 0.1394 0.2446 0.169 Uiso 1 1 calc R
H41C H 0.6828 0.1764 0.2221 0.169 Uiso 1 1 calc R
C42 C 0.5312(4) 0.4241(4) 0.1238(4) 0.098(2) Uani 1 1 d .
H42A H 0.4754 0.4257 0.1006 0.147 Uiso 1 1 calc R
H42B H 0.5652 0.4723 0.1131 0.147 Uiso 1 1 calc R
H42C H 0.5221 0.4245 0.1684 0.147 Uiso 1 1 calc R
C43 C 0.7000(4) 0.3349(6) 0.1484(4) 0.123(3) Uani 1 1 d .
H43A H 0.6932 0.3189 0.1917 0.185 Uiso 1 1 calc R
H43B H 0.7210 0.3916 0.1469 0.185 Uiso 1 1 calc R
H43C H 0.7414 0.2981 0.1298 0.185 Uiso 1 1 calc R
C44 C 0.6132(5) 0.3391(6) 0.0176(3) 0.115(3) Uani 1 1 d .
H44A H 0.5586 0.3389 -0.0072 0.172 Uiso 1 1 calc R
H44B H 0.6492 0.2935 0.0046 0.172 Uiso 1 1 calc R
H44C H 0.6431 0.3913 0.0114 0.172 Uiso 1 1 calc R

loop_
_atom_site_aniso_label
_atom_site_aniso_U_11
_atom_site_aniso_U_22
_atom_site_aniso_U_33
_atom_site_aniso_U_23
_atom_site_aniso_U_13
_atom_site_aniso_U_12
Dy1 0.03027(10) 0.03800(11) 0.04389(12) -0.00143(8) 0.00683(8) -0.00207(7)
Dy2 0.02657(9) 0.05526(13) 0.03983(12) -0.00267(9) 0.00139(8) 0.00014(8)
Dy3 0.03186(10) 0.04726(12) 0.04211(12) -0.00154(8) -0.00378(8) -0.00123(8)
Cl1 0.0424(6) 0.0548(6) 0.0527(7) -0.0114(5) 0.0096(5) -0.0133(5)
Cl2 0.0546(7) 0.0612(7) 0.0573(7) -0.0147(6) -0.0064(6) 0.0141(6)
Si1 0.0339(7) 0.0965(11) 0.0531(9) -0.0050(8) -0.0005(6) 0.0102(7)
Si2 0.0416(8) 0.0995(13) 0.0691(10) -0.0139(9) 0.0128(7) -0.0258(8)
O1 0.0294(14) 0.0423(15) 0.0410(16) -0.0025(12) 0.0014(12) 0.0012(11)
O2 0.0510(19) 0.071(2) 0.052(2) -0.0143(16) 0.0139(15) -0.0027(16)
O3 0.066(2) 0.084(3) 0.055(2) -0.0167(19) -0.0117(18) 0.0030(19)
N1 0.0401(19) 0.045(2) 0.068(3) -0.0007(18) 0.0025(18) 0.0025(16)
N2 0.0351(19) 0.043(2) 0.099(3) 0.017(2) 0.005(2) -0.0079(16)
N3 0.0418(19) 0.0405(18) 0.052(2) -0.0026(16) 0.0035(17) 0.0034(15)
N4 0.043(2) 0.057(2) 0.063(3) 0.0010(19) 0.0006(18) -0.0097(18)
N5 0.044(2) 0.055(2) 0.109(4) 0.021(2) 0.002(2) 0.0054(19)
N6 0.040(2) 0.070(2) 0.045(2) 0.0081(19) -0.0028(17) -0.0128(18)
N7 0.0297(18) 0.078(3) 0.053(2) -0.010(2) 0.0051(17) -0.0028(17)
C1 0.038(2) 0.051(2) 0.063(3) -0.002(2) -0.003(2) 0.0023(19)
C2 0.046(3) 0.064(3) 0.120(4) -0.003(3) -0.010(3) 0.009(2)
C3 0.065(3) 0.052(3) 0.154(5) 0.000(3) -0.013(4) 0.015(3)
C4 0.058(3) 0.043(3) 0.117(4) 0.004(3) -0.006(3) 0.001(2)
C5 0.032(2) 0.056(3) 0.068(3) 0.001(2) 0.004(2) -0.0049(18)
C6 0.054(3) 0.061(3) 0.179(6) 0.032(4) 0.011(4) -0.015(3)
C7 0.051(3) 0.048(3) 0.154(5) 0.021(3) 0.011(3) -0.010(2)
C8 0.052(3) 0.035(2) 0.073(3) -0.001(2) 0.001(2) -0.0017(19)
C9 0.047(2) 0.038(2) 0.093(3) 0.013(2) 0.005(2) -0.0012(19)
C10 0.056(3) 0.046(2) 0.070(3) 0.020(2) 0.023(2) 0.014(2)
C11 0.082(4) 0.072(3) 0.077(4) 0.028(3) 0.032(3) 0.023(3)
C12 0.110(5) 0.087(4) 0.059(3) 0.021(3) 0.025(3) 0.032(4)
C13 0.094(4) 0.083(4) 0.056(3) 0.009(3) -0.004(3) 0.018(3)
C14 0.059(3) 0.063(3) 0.058(3) 0.009(2) 0.000(2) 0.009(2)
C15 0.046(2) 0.045(2) 0.053(3) 0.0097(19) 0.008(2) 0.0121(18)
C16 0.039(2) 0.070(3) 0.059(3) 0.001(2) -0.002(2) -0.007(2)
C17 0.044(3) 0.089(4) 0.091(4) -0.002(3) 0.009(3) -0.015(3)
C18 0.062(3) 0.091(4) 0.119(5) 0.002(4) 0.017(3) -0.033(3)
C19 0.066(3) 0.065(3) 0.099(4) 0.000(3) 0.009(3) -0.018(3)
C20 0.042(2) 0.063(3) 0.087(4) 0.013(3) 0.001(2) 0.012(2)
C21 0.078(4) 0.065(3) 0.163(6) 0.026(4) 0.010(4) 0.012(3)
C22 0.067(3) 0.058(3) 0.113(4) 0.030(3) -0.009(3) -0.006(3)
C23 0.051(3) 0.057(3) 0.051(3) 0.007(2) -0.003(2) -0.016(2)
C24 0.051(3) 0.061(3) 0.069(3) 0.021(2) -0.005(2) -0.015(2)
C25 0.041(2) 0.100(4) 0.051(3) 0.021(3) 0.000(2) -0.018(2)
C26 0.055(3) 0.152(5) 0.052(3) 0.026(3) -0.002(3) -0.018(3)
C27 0.067(4) 0.191(6) 0.051(3) 0.008(4) 0.009(3) -0.007(4)
C28 0.057(3) 0.186(6) 0.062(4) -0.013(4) 0.024(3) 0.005(4)
C29 0.040(3) 0.154(5) 0.052(3) -0.002(3) 0.009(2) 0.013(3)
C30 0.035(2) 0.097(3) 0.047(3) 0.009(2) 0.004(2) -0.015(2)
C31 0.087(4) 0.082(4) 0.062(3) -0.021(3) 0.018(3) -0.020(3)
C32 0.100(4) 0.120(5) 0.070(4) -0.034(3) 0.029(3) -0.024(4)
C33 0.090(4) 0.159(6) 0.076(4) -0.033(4) 0.018(4) 0.014(4)
C34 0.070(4) 0.140(5) 0.074(4) -0.030(4) 0.024(3) -0.002(4)
C35 0.116(5) 0.109(5) 0.103(5) -0.050(4) -0.029(4) 0.018(4)
C36 0.162(6) 0.122(6) 0.133(6) -0.047(5) -0.059(5) 0.006(5)
C37 0.133(6) 0.149(6) 0.150(6) -0.037(5) -0.066(5) -0.004(5)
C38 0.094(4) 0.116(5) 0.078(4) -0.013(4) -0.035(3) 0.013(4)
C39 0.102(6) 0.136(7) 0.110(6) 0.005(5) 0.045(5) 0.047(5)
C40 0.067(4) 0.090(5) 0.146(7) 0.000(5) -0.018(4) 0.014(4)
C41 0.103(6) 0.154(8) 0.078(5) 0.003(5) -0.026(4) 0.018(5)
C42 0.080(5) 0.086(5) 0.130(6) -0.006(4) 0.025(4) -0.034(4)
C43 0.061(4) 0.167(9) 0.139(7) -0.009(6) -0.016(4) -0.043(5)
C44 0.112(6) 0.145(8) 0.090(5) -0.002(5) 0.037(5) -0.055(6)

loop_
_atom_type_symbol
_atom_type_description
_atom_type_scat_dispersion_real
_atom_type_scat_dispersion_imag
_atom_type_scat_source
C C 0.0033 0.0016 'International Tables Vol C Tables 4.2.6.8 and 6.1.1.4'
H H 0.0000 0.0000 'International Tables Vol C Tables 4.2.6.8 and 6.1.1.4'
N N 0.0061 0.0033 'International Tables Vol C Tables 4.2.6.8 and 6.1.1.4'
O O 0.0106 0.0060 'International Tables Vol C Tables 4.2.6.8 and 6.1.1.4'
Si Si 0.0817 0.0704 'International Tables Vol C Tables 4.2.6.8 and 6.1.1.4'
Cl Cl 0.1484 0.1585 'International Tables Vol C Tables 4.2.6.8 and 6.1.1.4'
Dy Dy -0.1892 4.4098 'International Tables Vol C Tables 4.2.6.8 and 6.1.1.4'

loop_
_geom_angle_atom_site_label_1
_geom_angle_atom_site_label_2
_geom_angle_atom_site_label_3
_geom_angle
O1 Dy1 N1 94.74(13)
O1 Dy1 O2 152.79(11)
N1 Dy1 O2 81.23(13)
O1 Dy1 N2 110.31(14)
N1 Dy1 N2 69.86(13)
O2 Dy1 N2 93.66(14)
O1 Dy1 C8 73.07(14)
N1 Dy1 C8 144.51(14)
O2 Dy1 C8 124.26(15)
N2 Dy1 C8 83.09(14)
O1 Dy1 N3 72.82(11)
N1 Dy1 N3 167.32(13)
O2 Dy1 N3 110.94(12)
N2 Dy1 N3 111.54(12)
C8 Dy1 N3 30.05(12)
O1 Dy1 Cl1 75.55(8)
N1 Dy1 Cl1 104.36(10)
O2 Dy1 Cl1 79.41(8)
N2 Dy1 Cl1 171.74(11)
C8 Dy1 Cl1 104.49(11)
N3 Dy1 Cl1 75.44(8)
O1 Dy1 C9 100.09(14)
N1 Dy1 C9 133.34(14)
O2 Dy1 C9 102.13(15)
N2 Dy1 C9 63.48(14)
C8 Dy1 C9 28.92(15)
N3 Dy1 C9 49.56(13)
Cl1 Dy1 C9 122.13(10)
O1 Dy1 C15 100.85(12)
N1 Dy1 C15 163.95(14)
O2 Dy1 C15 83.14(13)
N2 Dy1 C15 107.65(13)
C8 Dy1 C15 46.62(15)
N3 Dy1 C15 28.73(12)
Cl1 Dy1 C15 76.18(10)
C9 Dy1 C15 47.43(14)
O1 Dy1 C10 117.54(12)
N1 Dy1 C10 142.16(14)
O2 Dy1 C10 78.13(14)
N2 Dy1 C10 80.15(14)
C8 Dy1 C10 46.38(16)
N3 Dy1 C10 47.97(12)
Cl1 Dy1 C10 102.57(11)
C9 Dy1 C10 28.50(15)
C15 Dy1 C10 28.29(13)
O1 Dy1 Dy2 38.91(8)
N1 Dy1 Dy2 125.26(10)
O2 Dy1 Dy2 124.81(8)
N2 Dy1 Dy2 138.65(11)
C8 Dy1 Dy2 63.75(11)
N3 Dy1 Dy2 45.10(8)
Cl1 Dy1 Dy2 49.44(2)
C9 Dy1 Dy2 91.28(11)
C15 Dy1 Dy2 67.56(9)
C10 Dy1 Dy2 92.50(9)
N7 Dy2 O1 164.18(13)
N7 Dy2 N6 94.24(14)
O1 Dy2 N6 74.50(12)
N7 Dy2 N3 117.28(14)
O1 Dy2 N3 74.34(11)
N6 Dy2 N3 148.46(12)
N7 Dy2 Cl1 95.99(11)
O1 Dy2 Cl1 74.76(7)
N6 Dy2 Cl1 96.51(11)
N3 Dy2 Cl1 79.90(9)
N7 Dy2 Cl2 114.05(11)
O1 Dy2 Cl2 75.46(7)
N6 Dy2 Cl2 79.77(10)
N3 Dy2 Cl2 87.85(9)
Cl1 Dy2 Cl2 149.88(4)
N7 Dy2 Si1 27.68(12)
O1 Dy2 Si1 168.11(7)
N6 Dy2 Si1 114.38(10)
N3 Dy2 Si1 95.88(9)
Cl1 Dy2 Si1 110.71(4)
Cl2 Dy2 Si1 97.77(4)
N7 Dy2 Dy3 140.31(11)
O1 Dy2 Dy3 35.74(7)
N6 Dy2 Dy3 49.65(8)
N3 Dy2 Dy3 100.28(8)
Cl1 Dy2 Dy3 103.16(3)
Cl2 Dy2 Dy3 51.93(3)
Si1 Dy2 Dy3 144.50(3)
N7 Dy2 Dy1 143.55(11)
O1 Dy2 Dy1 35.77(7)
N6 Dy2 Dy1 103.95(10)
N3 Dy2 Dy1 49.72(8)
Cl1 Dy2 Dy1 51.25(2)
Cl2 Dy2 Dy1 100.27(3)
Si1 Dy2 Dy1 139.89(3)
Dy3 Dy2 Dy1 71.455(8)
O1 Dy3 N4 92.40(13)
O1 Dy3 N5 100.40(15)
N4 Dy3 N5 70.24(14)
O1 Dy3 O3 155.37(12)
N4 Dy3 O3 78.90(14)
N5 Dy3 O3 98.24(16)
O1 Dy3 N6 73.40(11)
N4 Dy3 N6 165.66(13)
N5 Dy3 N6 109.68(14)
O3 Dy3 N6 114.89(13)
O1 Dy3 C23 73.69(13)
N4 Dy3 C23 144.19(16)
N5 Dy3 C23 79.86(16)
O3 Dy3 C23 125.75(15)
N6 Dy3 C23 30.18(14)
O1 Dy3 Cl2 77.04(8)
N4 Dy3 Cl2 103.56(11)
N5 Dy3 Cl2 173.33(11)
O3 Dy3 Cl2 82.63(10)
N6 Dy3 Cl2 75.67(10)
C23 Dy3 Cl2 105.05(12)
O1 Dy3 C24 100.66(14)
N4 Dy3 C24 134.12(15)
N5 Dy3 C24 64.22(15)
O3 Dy3 C24 101.89(16)
N6 Dy3 C24 49.81(14)
C23 Dy3 C24 28.95(14)
Cl2 Dy3 C24 122.16(12)
O1 Dy3 C30 101.90(13)
N4 Dy3 C30 164.99(15)
N5 Dy3 C30 110.96(16)
O3 Dy3 C30 86.16(15)
N6 Dy3 C30 29.24(13)
C23 Dy3 C30 47.09(17)
Cl2 Dy3 C30 75.67(13)
C24 Dy3 C30 47.79(17)
O1 Dy3 C25 118.74(13)
N4 Dy3 C25 143.27(14)
N5 Dy3 C25 84.44(16)
O3 Dy3 C25 78.93(16)
N6 Dy3 C25 48.66(13)
C23 Dy3 C25 46.82(16)
Cl2 Dy3 C25 102.20(13)
C24 Dy3 C25 28.73(17)
C30 Dy3 C25 28.67(15)
O1 Dy3 Dy2 39.44(8)
N4 Dy3 Dy2 123.57(10)
N5 Dy3 Dy2 130.41(13)
O3 Dy3 Dy2 129.93(9)
N6 Dy3 Dy2 44.98(8)
C23 Dy3 Dy2 63.83(11)
Cl2 Dy3 Dy2 50.57(3)
C24 Dy3 Dy2 91.41(10)
C30 Dy3 Dy2 67.83(10)
C25 Dy3 Dy2 93.06(10)
Dy2 Cl1 Dy1 79.31(3)
Dy2 Cl2 Dy3 77.50(3)
N7 Si1 C40 110.1(2)
N7 Si1 C39 115.2(3)
C40 Si1 C39 106.2(4)
N7 Si1 C41 113.9(3)
C40 Si1 C41 103.7(4)
C39 Si1 C41 106.8(4)
N7 Si1 Dy2 38.18(13)
C40 Si1 Dy2 72.5(2)
C39 Si1 Dy2 134.5(3)
C41 Si1 Dy2 117.8(3)
N7 Si2 C42 114.3(2)
N7 Si2 C44 112.6(3)
C42 Si2 C44 104.9(4)
N7 Si2 C43 112.8(3)
C42 Si2 C43 104.8(4)
C44 Si2 C43 106.7(4)
Dy3 O1 Dy1 149.55(15)
Dy3 O1 Dy2 104.81(12)
Dy1 O1 Dy2 105.32(12)
C34 O2 C31 108.4(4)
C34 O2 Dy1 118.7(3)
C31 O2 Dy1 131.5(3)
C38 O3 C35 107.4(5)
C38 O3 Dy3 119.1(4)
C35 O3 Dy3 130.2(4)
C4 N1 C1 105.5(4)
C4 N1 Dy1 139.6(3)
C1 N1 Dy1 114.7(3)
C5 N2 C6 118.5(4)
C5 N2 Dy1 115.0(3)
C6 N2 Dy1 126.5(3)
C15 N3 C8 104.5(4)
C15 N3 Dy2 132.6(3)
C8 N3 Dy2 115.7(3)
C15 N3 Dy1 82.3(2)
C8 N3 Dy1 74.4(2)
Dy2 N3 Dy1 85.18(11)
C19 N4 C16 105.6(4)
C19 N4 Dy3 140.8(4)
C16 N4 Dy3 113.6(3)
C20 N5 C21 119.2(5)
C20 N5 Dy3 114.9(3)
C21 N5 Dy3 123.4(4)
C23 N6 C30 104.6(4)
C23 N6 Dy2 116.3(3)
C30 N6 Dy2 132.4(4)
C23 N6 Dy3 75.6(2)
C30 N6 Dy3 82.1(2)
Dy2 N6 Dy3 85.37(12)
Si1 N7 Si2 121.7(2)
Si1 N7 Dy2 114.1(2)
Si2 N7 Dy2 124.0(2)
N1 C1 C2 109.9(4)
N1 C1 C5 119.4(4)
C2 C1 C5 130.5(5)
C3 C2 C1 106.3(5)
C3 C2 H2A 126.9
C1 C2 H2A 126.9
C4 C3 C2 107.2(5)
C4 C3 H3A 126.4
C2 C3 H3A 126.4
N1 C4 C3 111.1(5)
N1 C4 H4A 124.5
C3 C4 H4A 124.5
N2 C5 C1 120.7(4)
N2 C5 H5A 119.7
C1 C5 H5A 119.7
C7 C6 N2 115.5(5)
C7 C6 H6A 108.4
N2 C6 H6A 108.4
C7 C6 H6B 108.4
N2 C6 H6B 108.4
H6A C6 H6B 107.5
C6 C7 C9 116.3(5)
C6 C7 H7A 108.2
C9 C7 H7A 108.2
C6 C7 H7B 108.2
C9 C7 H7B 108.2
H7A C7 H7B 107.4
C9 C8 N3 113.2(5)
C9 C8 Dy1 81.4(3)
N3 C8 Dy1 75.5(2)
C9 C8 H8A 122.7
N3 C8 H8A 122.7
Dy1 C8 H8A 122.7
C8 C9 C10 105.1(4)
C8 C9 C7 125.1(6)
C10 C9 C7 129.6(6)
C8 C9 Dy1 69.7(3)
C10 C9 Dy1 80.6(3)
C7 C9 Dy1 111.3(3)
C15 C10 C11 118.7(6)
C15 C10 C9 106.7(5)
C11 C10 C9 134.5(5)
C15 C10 Dy1 72.3(2)
C11 C10 Dy1 122.1(3)
C9 C10 Dy1 70.9(3)
C12 C11 C10 118.8(6)
C12 C11 H11A 120.6
C10 C11 H11A 120.6
C11 C12 C13 122.0(6)
C11 C12 H12A 119.0
C13 C12 H12A 119.0
C14 C13 C12 121.1(6)
C14 C13 H13A 119.5
C12 C13 H13A 119.5
C13 C14 C15 118.4(6)
C13 C14 H14A 120.8
C15 C14 H14A 120.8
N3 C15 C14 128.6(4)
N3 C15 C10 110.3(4)
C14 C15 C10 121.0(5)
N3 C15 Dy1 69.0(2)
C14 C15 Dy1 119.3(3)
C10 C15 Dy1 79.4(3)
N4 C16 C17 110.3(5)
N4 C16 C20 119.4(4)
C17 C16 C20 130.3(5)
C18 C17 C16 106.3(5)
C18 C17 H17A 126.9
C16 C17 H17A 126.9
C17 C18 C19 108.0(5)
C17 C18 H18A 126.0
C19 C18 H18A 126.0
N4 C19 C18 109.9(6)
N4 C19 H19A 125.1
C18 C19 H19A 125.1
N5 C20 C16 121.3(5)
N5 C20 H20A 119.4
C16 C20 H20A 119.4
C22 C21 N5 113.2(6)
C22 C21 H21A 108.9
N5 C21 H21A 108.9
C22 C21 H21B 108.9
N5 C21 H21B 108.9
H21A C21 H21B 107.8
C21 C22 C24 113.5(5)
C21 C22 H22A 108.9
C24 C22 H22A 108.9
C21 C22 H22B 108.9
C24 C22 H22B 108.9
H22A C22 H22B 107.7
C24 C23 N6 113.1(5)
C24 C23 Dy3 81.3(3)
N6 C23 Dy3 74.2(3)
C24 C23 H23A 122.8
N6 C23 H23A 122.8
Dy3 C23 H23A 122.8
C23 C24 C25 105.5(5)
C23 C24 C22 128.0(6)
C25 C24 C22 126.2(5)
C23 C24 Dy3 69.8(3)
C25 C24 Dy3 79.6(3)
C22 C24 Dy3 110.8(3)
C26 C25 C30 119.8(6)
C26 C25 C24 133.6(6)
C30 C25 C24 106.5(5)
C26 C25 Dy3 121.5(4)
C30 C25 Dy3 71.9(3)
C24 C25 Dy3 71.7(3)
C27 C26 C25 118.5(7)
C27 C26 H26A 120.7
C25 C26 H26A 120.7
C26 C27 C28 121.7(7)
C26 C27 H27A 119.2
C28 C27 H27A 119.2
C29 C28 C27 122.2(7)
C29 C28 H28A 118.9
C27 C28 H28A 118.9
C28 C29 C30 117.3(6)
C28 C29 H29A 121.4
C30 C29 H29A 121.4
N6 C30 C29 129.4(5)
N6 C30 C25 110.1(5)
C29 C30 C25 120.5(5)
N6 C30 Dy3 68.7(2)
C29 C30 Dy3 116.5(4)
C25 C30 Dy3 79.4(3)
O2 C31 C32 105.6(5)
O2 C31 H31A 110.6
C32 C31 H31A 110.6
O2 C31 H31B 110.6
C32 C31 H31B 110.6
H31A C31 H31B 108.8
C33 C32 C31 105.7(6)
C33 C32 H32A 110.6
C31 C32 H32A 110.6
C33 C32 H32B 110.6
C31 C32 H32B 110.6
H32A C32 H32B 108.7
C32 C33 C34 108.3(6)
C32 C33 H33A 110.0
C34 C33 H33A 110.0
C32 C33 H33B 110.0
C34 C33 H33B 110.0
H33A C33 H33B 108.4
O2 C34 C33 107.6(6)
O2 C34 H34A 110.2
C33 C34 H34A 110.2
O2 C34 H34B 110.2
C33 C34 H34B 110.2
H34A C34 H34B 108.5
C36 C35 O3 108.2(7)
C36 C35 H35A 110.1
O3 C35 H35A 110.1
C36 C35 H35B 110.1
O3 C35 H35B 110.1
H35A C35 H35B 108.4
C35 C36 C37 106.9(7)
C35 C36 H36A 110.3
C37 C36 H36A 110.3
C35 C36 H36B 110.3
C37 C36 H36B 110.3
H36A C36 H36B 108.6
C38 C37 C36 107.7(7)
C38 C37 H37A 110.2
C36 C37 H37A 110.2
C38 C37 H37B 110.2
C36 C37 H37B 110.2
H37A C37 H37B 108.5
C37 C38 O3 107.4(7)
C37 C38 H38A 110.2
O3 C38 H38A 110.2
C37 C38 H38B 110.2
O3 C38 H38B 110.2
H38A C38 H38B 108.5
Si1 C39 H39A 109.5
Si1 C39 H39B 109.5
H39A C39 H39B 109.5
Si1 C39 H39C 109.5
H39A C39 H39C 109.5
H39B C39 H39C 109.5
Si1 C40 H40A 109.5
Si1 C40 H40B 109.5
H40A C40 H40B 109.5
Si1 C40 H40C 109.5
H40A C40 H40C 109.5
H40B C40 H40C 109.5
Si1 C41 H41A 109.5
Si1 C41 H41B 109.5
H41A C41 H41B 109.5
Si1 C41 H41C 109.5
H41A C41 H41C 109.5
H41B C41 H41C 109.5
Si2 C42 H42A 109.5
Si2 C42 H42B 109.5
H42A C42 H42B 109.5
Si2 C42 H42C 109.5
H42A C42 H42C 109.5
H42B C42 H42C 109.5
Si2 C43 H43A 109.5
Si2 C43 H43B 109.5
H43A C43 H43B 109.5
Si2 C43 H43C 109.5
H43A C43 H43C 109.5
H43B C43 H43C 109.5
Si2 C44 H44A 109.5
Si2 C44 H44B 109.5
H44A C44 H44B 109.5
Si2 C44 H44C 109.5
H44A C44 H44C 109.5
H44B C44 H44C 109.5

loop_
_geom_bond_atom_site_label_1
_geom_bond_atom_site_label_2
_geom_bond_distance
Dy1 O1 2.123(3)
Dy1 N1 2.361(4)
Dy1 O2 2.403(3)
Dy1 N2 2.433(4)
Dy1 C8 2.668(5)
Dy1 N3 2.682(4)
Dy1 Cl1 2.7801(11)
Dy1 C9 2.814(5)
Dy1 C15 2.847(4)
Dy1 C10 2.938(5)
Dy1 Dy2 3.5028(3)
Dy2 N7 2.260(4)
Dy2 O1 2.281(3)
Dy2 N6 2.462(4)
Dy2 N3 2.490(4)
Dy2 Cl1 2.7084(11)
Dy2 Cl2 2.7463(12)
Dy2 Si1 3.3364(14)
Dy2 Dy3 3.4710(3)
Dy3 O1 2.097(3)
Dy3 N4 2.379(4)
Dy3 N5 2.406(4)
Dy3 O3 2.433(3)
Dy3 N6 2.654(4)
Dy3 C23 2.672(5)
Dy3 Cl2 2.7989(12)
Dy3 C24 2.814(5)
Dy3 C30 2.821(5)
Dy3 C25 2.916(5)
Si1 N7 1.698(5)
Si1 C40 1.854(7)
Si1 C39 1.864(6)
Si1 C41 1.864(7)
Si2 N7 1.732(5)
Si2 C42 1.860(7)
Si2 C44 1.863(7)
Si2 C43 1.878(7)
O2 C34 1.439(7)
O2 C31 1.443(6)
O3 C38 1.432(7)
O3 C35 1.436(8)
N1 C4 1.347(6)
N1 C1 1.385(6)
N2 C5 1.289(6)
N2 C6 1.466(7)
N3 C15 1.381(6)
N3 C8 1.387(6)
N4 C19 1.345(7)
N4 C16 1.380(7)
N5 C20 1.286(6)
N5 C21 1.487(8)
N6 C23 1.387(7)
N6 C30 1.391(6)
C1 C2 1.389(7)
C1 C5 1.405(6)
C2 C3 1.379(8)
C2 H2A 0.9300
C3 C4 1.377(8)
C3 H3A 0.9300
C4 H4A 0.9300
C5 H5A 0.9300
C6 C7 1.389(8)
C6 H6A 0.9700
C6 H6B 0.9700
C7 C9 1.507(7)
C7 H7A 0.9700
C7 H7B 0.9700
C8 C9 1.376(7)
C8 H8A 0.9800
C9 C10 1.421(8)
C10 C15 1.416(7)
C10 C11 1.421(8)
C11 C12 1.348(9)
C11 H11A 0.9300
C12 C13 1.396(9)
C12 H12A 0.9300
C13 C14 1.369(8)
C13 H13A 0.9300
C14 C15 1.392(7)
C14 H14A 0.9300
C16 C17 1.382(7)
C16 C20 1.405(7)
C17 C18 1.354(9)
C17 H17A 0.9300
C18 C19 1.392(8)
C18 H18A 0.9300
C19 H19A 0.9300
C20 H20A 0.9300
C21 C22 1.423(9)
C21 H21A 0.9700
C21 H21B 0.9700
C22 C24 1.494(8)
C22 H22A 0.9700
C22 H22B 0.9700
C23 C24 1.378(7)
C23 H23A 0.9800
C24 C25 1.425(8)
C25 C26 1.405(8)
C25 C30 1.424(8)
C26 C27 1.344(11)
C26 H26A 0.9300
C27 C28 1.394(11)
C27 H27A 0.9300
C28 C29 1.373(9)
C28 H28A 0.9300
C29 C30 1.396(8)
C29 H29A 0.9300
C31 C32 1.490(8)
C31 H31A 0.9700
C31 H31B 0.9700
C32 C33 1.438(9)
C32 H32A 0.9700
C32 H32B 0.9700
C33 C34 1.442(9)
C33 H33A 0.9700
C33 H33B 0.9700
C34 H34A 0.9700
C34 H34B 0.9700
C35 C36 1.428(9)
C35 H35A 0.9700
C35 H35B 0.9700
C36 C37 1.446(12)
C36 H36A 0.9700
C36 H36B 0.9700
C37 C38 1.420(10)
C37 H37A 0.9700
C37 H37B 0.9700
C38 H38A 0.9700
C38 H38B 0.9700
C39 H39A 0.9600
C39 H39B 0.9600
C39 H39C 0.9600
C40 H40A 0.9600
C40 H40B 0.9600
C40 H40C 0.9600
C41 H41A 0.9600
C41 H41B 0.9600
C41 H41C 0.9600
C42 H42A 0.9600
C42 H42B 0.9600
C42 H42C 0.9600
C43 H43A 0.9600
C43 H43B 0.9600
C43 H43C 0.9600
C44 H44A 0.9600
C44 H44B 0.9600
C44 H44C 0.9600

loop_
_geom_torsion_atom_site_label_1
_geom_torsion_atom_site_label_2
_geom_torsion_atom_site_label_3
_geom_torsion_atom_site_label_4
_geom_torsion
O1 Dy1 Dy2 N7 153.0(2)
N1 Dy1 Dy2 N7 108.7(2)
O2 Dy1 Dy2 N7 3.3(2)
N2 Dy1 Dy2 N7 -151.8(2)
C8 Dy1 Dy2 N7 -111.6(2)
N3 Dy1 Dy2 N7 -82.2(2)
Cl1 Dy1 Dy2 N7 30.51(19)
C9 Dy1 Dy2 N7 -102.4(2)
C15 Dy1 Dy2 N7 -60.3(2)
C10 Dy1 Dy2 N7 -73.9(2)
N1 Dy1 Dy2 O1 -44.36(16)
O2 Dy1 Dy2 O1 -149.68(16)
N2 Dy1 Dy2 O1 55.15(19)
C8 Dy1 Dy2 O1 95.39(17)
N3 Dy1 Dy2 O1 124.81(16)
Cl1 Dy1 Dy2 O1 -122.51(12)
C9 Dy1 Dy2 O1 104.57(17)
C15 Dy1 Dy2 O1 146.72(16)
C10 Dy1 Dy2 O1 133.06(16)
O1 Dy1 Dy2 N6 35.35(15)
N1 Dy1 Dy2 N6 -9.01(15)
O2 Dy1 Dy2 N6 -114.33(15)
N2 Dy1 Dy2 N6 90.50(18)
C8 Dy1 Dy2 N6 130.74(16)
N3 Dy1 Dy2 N6 160.16(15)
Cl1 Dy1 Dy2 N6 -87.16(10)
C9 Dy1 Dy2 N6 139.91(15)
C15 Dy1 Dy2 N6 -177.93(15)
C10 Dy1 Dy2 N6 168.41(15)
O1 Dy1 Dy2 N3 -124.81(16)
N1 Dy1 Dy2 N3 -169.17(16)
O2 Dy1 Dy2 N3 85.51(16)
N2 Dy1 Dy2 N3 -69.66(19)
C8 Dy1 Dy2 N3 -29.42(16)
Cl1 Dy1 Dy2 N3 112.68(12)
C9 Dy1 Dy2 N3 -20.25(16)
C15 Dy1 Dy2 N3 21.91(15)
C10 Dy1 Dy2 N3 8.25(16)
O1 Dy1 Dy2 Cl1 122.51(12)
N1 Dy1 Dy2 Cl1 78.15(12)
O2 Dy1 Dy2 Cl1 -27.16(11)
N2 Dy1 Dy2 Cl1 177.66(15)
C8 Dy1 Dy2 Cl1 -142.10(13)
N3 Dy1 Dy2 Cl1 -112.68(12)
C9 Dy1 Dy2 Cl1 -132.92(12)
C15 Dy1 Dy2 Cl1 -90.77(11)
C10 Dy1 Dy2 Cl1 -104.43(12)
O1 Dy1 Dy2 Cl2 -46.55(12)
N1 Dy1 Dy2 Cl2 -90.90(12)
O2 Dy1 Dy2 Cl2 163.78(11)
N2 Dy1 Dy2 Cl2 8.61(15)
C8 Dy1 Dy2 Cl2 48.84(13)
N3 Dy1 Dy2 Cl2 78.27(12)
Cl1 Dy1 Dy2 Cl2 -169.06(5)
C9 Dy1 Dy2 Cl2 58.02(12)
C15 Dy1 Dy2 Cl2 100.18(11)
C10 Dy1 Dy2 Cl2 86.51(12)
O1 Dy1 Dy2 Si1 -161.91(12)
N1 Dy1 Dy2 Si1 153.73(13)
O2 Dy1 Dy2 Si1 48.41(12)
N2 Dy1 Dy2 Si1 -106.76(16)
C8 Dy1 Dy2 Si1 -66.52(14)
N3 Dy1 Dy2 Si1 -37.10(12)
Cl1 Dy1 Dy2 Si1 75.58(6)
C9 Dy1 Dy2 Si1 -57.35(13)
C15 Dy1 Dy2 Si1 -15.19(12)
C10 Dy1 Dy2 Si1 -28.85(13)
O1 Dy1 Dy2 Dy3 -2.74(11)
N1 Dy1 Dy2 Dy3 -47.10(12)
O2 Dy1 Dy2 Dy3 -152.42(11)
N2 Dy1 Dy2 Dy3 52.41(15)
C8 Dy1 Dy2 Dy3 92.65(13)
N3 Dy1 Dy2 Dy3 122.07(11)
Cl1 Dy1 Dy2 Dy3 -125.26(4)
C9 Dy1 Dy2 Dy3 101.82(12)
C15 Dy1 Dy2 Dy3 143.98(11)
C10 Dy1 Dy2 Dy3 130.31(12)
N7 Dy2 Dy3 O1 -154.8(2)
N6 Dy2 Dy3 O1 -125.47(18)
N3 Dy2 Dy3 O1 43.82(14)
Cl1 Dy2 Dy3 O1 -38.10(12)
Cl2 Dy2 Dy3 O1 122.85(12)
Si1 Dy2 Dy3 O1 159.51(13)
Dy1 Dy2 Dy3 O1 2.75(11)
N7 Dy2 Dy3 N4 161.9(2)
O1 Dy2 Dy3 N4 -43.30(17)
N6 Dy2 Dy3 N4 -168.77(18)
N3 Dy2 Dy3 N4 0.52(15)
Cl1 Dy2 Dy3 N4 -81.40(13)
Cl2 Dy2 Dy3 N4 79.55(13)
Si1 Dy2 Dy3 N4 116.21(14)
Dy1 Dy2 Dy3 N4 -40.55(13)
N7 Dy2 Dy3 N5 -106.3(2)
O1 Dy2 Dy3 N5 48.55(18)
N6 Dy2 Dy3 N5 -76.9(2)
N3 Dy2 Dy3 N5 92.37(17)
Cl1 Dy2 Dy3 N5 10.45(15)
Cl2 Dy2 Dy3 N5 171.40(15)
Si1 Dy2 Dy3 N5 -151.94(16)
Dy1 Dy2 Dy3 N5 51.30(15)
N7 Dy2 Dy3 O3 57.2(2)
O1 Dy2 Dy3 O3 -148.03(17)
N6 Dy2 Dy3 O3 86.50(19)
N3 Dy2 Dy3 O3 -104.21(16)
Cl1 Dy2 Dy3 O3 173.87(13)
Cl2 Dy2 Dy3 O3 -25.19(14)
Si1 Dy2 Dy3 O3 11.48(14)
Dy1 Dy2 Dy3 O3 -145.29(13)
N7 Dy2 Dy3 N6 -29.3(2)
O1 Dy2 Dy3 N6 125.47(18)
N3 Dy2 Dy3 N6 169.29(16)
Cl1 Dy2 Dy3 N6 87.37(14)
Cl2 Dy2 Dy3 N6 -111.68(14)
Si1 Dy2 Dy3 N6 -75.02(15)
Dy1 Dy2 Dy3 N6 128.21(14)
N7 Dy2 Dy3 C23 -58.8(2)
O1 Dy2 Dy3 C23 96.02(17)
N6 Dy2 Dy3 C23 -29.45(18)
N3 Dy2 Dy3 C23 139.84(16)
Cl1 Dy2 Dy3 C23 57.92(13)
Cl2 Dy2 Dy3 C23 -141.13(14)
Si1 Dy2 Dy3 C23 -104.47(14)
Dy1 Dy2 Dy3 C23 98.77(13)
N7 Dy2 Dy3 Cl2 82.35(17)
O1 Dy2 Dy3 Cl2 -122.85(12)
N6 Dy2 Dy3 Cl2 111.68(14)
N3 Dy2 Dy3 Cl2 -79.03(9)
Cl1 Dy2 Dy3 Cl2 -160.95(5)
Si1 Dy2 Dy3 Cl2 36.66(7)
Dy1 Dy2 Dy3 Cl2 -120.10(4)
N7 Dy2 Dy3 C24 -49.7(2)
O1 Dy2 Dy3 C24 105.15(17)
N6 Dy2 Dy3 C24 -20.32(19)
N3 Dy2 Dy3 C24 148.97(15)
Cl1 Dy2 Dy3 C24 67.05(13)
Cl2 Dy2 Dy3 C24 -132.00(13)
Si1 Dy2 Dy3 C24 -95.34(14)
Dy1 Dy2 Dy3 C24 107.90(13)
N7 Dy2 Dy3 C30 -7.0(2)
O1 Dy2 Dy3 C30 147.78(18)
N6 Dy2 Dy3 C30 22.31(19)
N3 Dy2 Dy3 C30 -168.40(16)
Cl1 Dy2 Dy3 C30 109.68(14)
Cl2 Dy2 Dy3 C30 -89.37(14)
Si1 Dy2 Dy3 C30 -52.71(15)
Dy1 Dy2 Dy3 C30 150.53(14)
N7 Dy2 Dy3 C25 -21.0(2)
O1 Dy2 Dy3 C25 133.85(18)
N6 Dy2 Dy3 C25 8.38(19)
N3 Dy2 Dy3 C25 177.67(16)
Cl1 Dy2 Dy3 C25 95.75(14)
Cl2 Dy2 Dy3 C25 -103.30(14)
Si1 Dy2 Dy3 C25 -66.64(14)
Dy1 Dy2 Dy3 C25 136.60(13)
N7 Dy2 Cl1 Dy1 -162.34(12)
O1 Dy2 Cl1 Dy1 30.73(8)
N6 Dy2 Cl1 Dy1 102.68(9)
N3 Dy2 Cl1 Dy1 -45.64(9)
Cl2 Dy2 Cl1 Dy1 21.86(9)
Si1 Dy2 Cl1 Dy1 -138.16(4)
Dy3 Dy2 Cl1 Dy1 52.66(3)
O1 Dy1 Cl1 Dy2 -33.16(8)
N1 Dy1 Cl1 Dy2 -124.42(11)
O2 Dy1 Cl1 Dy2 157.58(9)
N2 Dy1 Cl1 Dy2 -169.2(7)
C8 Dy1 Cl1 Dy2 34.68(13)
N3 Dy1 Cl1 Dy2 42.48(9)
C9 Dy1 Cl1 Dy2 59.82(15)
C15 Dy1 Cl1 Dy2 72.12(10)
C10 Dy1 Cl1 Dy2 82.42(11)
N7 Dy2 Cl2 Dy3 -136.12(13)
O1 Dy2 Cl2 Dy3 30.46(8)
N6 Dy2 Cl2 Dy3 -46.02(10)
N3 Dy2 Cl2 Dy3 104.84(8)
Cl1 Dy2 Cl2 Dy3 39.31(9)
Si1 Dy2 Cl2 Dy3 -159.51(4)
Dy1 Dy2 Cl2 Dy3 56.47(3)
O1 Dy3 Cl2 Dy2 -33.21(8)
N4 Dy3 Cl2 Dy2 -122.56(11)
N5 Dy3 Cl2 Dy2 -101.3(11)
O3 Dy3 Cl2 Dy2 160.79(10)
N6 Dy3 Cl2 Dy2 42.68(9)
C23 Dy3 Cl2 Dy2 35.68(12)
C24 Dy3 Cl2 Dy2 61.35(15)
C30 Dy3 Cl2 Dy2 72.89(11)
C25 Dy3 Cl2 Dy2 83.85(12)
O1 Dy2 Si1 N7 -176.8(4)
N6 Dy2 Si1 N7 46.4(3)
N3 Dy2 Si1 N7 -142.7(3)
Cl1 Dy2 Si1 N7 -61.3(2)
Cl2 Dy2 Si1 N7 128.7(2)
Dy3 Dy2 Si1 N7 100.4(2)
Dy1 Dy2 Si1 N7 -115.1(2)
N7 Dy2 Si1 C40 -169.4(4)
O1 Dy2 Si1 C40 13.8(5)
N6 Dy2 Si1 C40 -122.9(3)
N3 Dy2 Si1 C40 47.9(3)
Cl1 Dy2 Si1 C40 129.3(3)
Cl2 Dy2 Si1 C40 -40.7(3)
Dy3 Dy2 Si1 C40 -69.0(3)
Dy1 Dy2 Si1 C40 75.5(3)
N7 Dy2 Si1 C39 -73.6(5)
O1 Dy2 Si1 C39 109.6(6)
N6 Dy2 Si1 C39 -27.1(4)
N3 Dy2 Si1 C39 143.8(4)
Cl1 Dy2 Si1 C39 -134.8(4)
Cl2 Dy2 Si1 C39 55.1(4)
Dy3 Dy2 Si1 C39 26.8(4)
Dy1 Dy2 Si1 C39 171.3(4)
N7 Dy2 Si1 C41 94.1(4)
O1 Dy2 Si1 C41 -82.7(5)
N6 Dy2 Si1 C41 140.5(4)
N3 Dy2 Si1 C41 -48.6(4)
Cl1 Dy2 Si1 C41 32.8(3)
Cl2 Dy2 Si1 C41 -137.2(3)
Dy3 Dy2 Si1 C41 -165.5(3)
Dy1 Dy2 Si1 C41 -21.0(4)
N4 Dy3 O1 Dy1 -26.4(3)
N5 Dy3 O1 Dy1 44.0(3)
O3 Dy3 O1 Dy1 -94.6(4)
N6 Dy3 O1 Dy1 151.6(3)
C23 Dy3 O1 Dy1 120.1(3)
Cl2 Dy3 O1 Dy1 -129.7(3)
C24 Dy3 O1 Dy1 109.4(3)
C30 Dy3 O1 Dy1 158.2(3)
C25 Dy3 O1 Dy1 133.3(3)
Dy2 Dy3 O1 Dy1 -171.5(4)
N4 Dy3 O1 Dy2 145.12(14)
N5 Dy3 O1 Dy2 -144.53(13)
O3 Dy3 O1 Dy2 76.9(3)
N6 Dy3 O1 Dy2 -36.92(12)
C23 Dy3 O1 Dy2 -68.43(15)
Cl2 Dy3 O1 Dy2 41.75(8)
C24 Dy3 O1 Dy2 -79.08(15)
C30 Dy3 O1 Dy2 -30.31(16)
C25 Dy3 O1 Dy2 -55.21(18)
N1 Dy1 O1 Dy3 -43.5(3)
O2 Dy1 O1 Dy3 -123.5(3)
N2 Dy1 O1 Dy3 26.8(3)
C8 Dy1 O1 Dy3 102.5(3)
N3 Dy1 O1 Dy3 134.0(3)
Cl1 Dy1 O1 Dy3 -147.1(3)
C9 Dy1 O1 Dy3 92.1(3)
C15 Dy1 O1 Dy3 140.4(3)
C10 Dy1 O1 Dy3 116.1(3)
Dy2 Dy1 O1 Dy3 171.5(4)
N1 Dy1 O1 Dy2 145.05(12)
O2 Dy1 O1 Dy2 65.0(3)
N2 Dy1 O1 Dy2 -144.68(12)
C8 Dy1 O1 Dy2 -68.97(14)
N3 Dy1 O1 Dy2 -37.50(11)
Cl1 Dy1 O1 Dy2 41.42(8)
C9 Dy1 O1 Dy2 -79.37(14)
C15 Dy1 O1 Dy2 -31.09(14)
C10 Dy1 O1 Dy2 -55.41(17)
N7 Dy2 O1 Dy3 85.9(5)
N6 Dy2 O1 Dy3 40.10(13)
N3 Dy2 O1 Dy3 -134.96(14)
Cl1 Dy2 O1 Dy3 141.49(11)
Cl2 Dy2 O1 Dy3 -43.10(9)
Si1 Dy2 O1 Dy3 -99.5(4)
Dy1 Dy2 O1 Dy3 -175.54(18)
N7 Dy2 O1 Dy1 -98.6(5)
N6 Dy2 O1 Dy1 -144.36(15)
N3 Dy2 O1 Dy1 40.58(12)
Cl1 Dy2 O1 Dy1 -42.97(8)
Cl2 Dy2 O1 Dy1 132.44(11)
Si1 Dy2 O1 Dy1 76.0(4)
Dy3 Dy2 O1 Dy1 175.54(18)
O1 Dy1 O2 C34 140.7(5)
N1 Dy1 O2 C34 57.4(5)
N2 Dy1 O2 C34 -11.5(5)
C8 Dy1 O2 C34 -95.7(5)
N3 Dy1 O2 C34 -126.3(5)
Cl1 Dy1 O2 C34 163.9(5)
C9 Dy1 O2 C34 -75.2(5)
C15 Dy1 O2 C34 -118.9(5)
C10 Dy1 O2 C34 -90.7(5)
Dy2 Dy1 O2 C34 -175.4(4)
O1 Dy1 O2 C31 -24.4(6)
N1 Dy1 O2 C31 -107.7(5)
N2 Dy1 O2 C31 -176.6(5)
C8 Dy1 O2 C31 99.3(5)
N3 Dy1 O2 C31 68.6(5)
Cl1 Dy1 O2 C31 -1.1(5)
C9 Dy1 O2 C31 119.7(5)
C15 Dy1 O2 C31 76.0(5)
C10 Dy1 O2 C31 104.3(5)
Dy2 Dy1 O2 C31 19.5(5)
O1 Dy3 O3 C38 131.2(5)
N4 Dy3 O3 C38 60.2(5)
N5 Dy3 O3 C38 -7.7(5)
N6 Dy3 O3 C38 -124.0(5)
C23 Dy3 O3 C38 -91.1(5)
Cl2 Dy3 O3 C38 165.6(5)
C24 Dy3 O3 C38 -73.0(5)
C30 Dy3 O3 C38 -118.4(5)
C25 Dy3 O3 C38 -90.4(5)
Dy2 Dy3 O3 C38 -175.0(5)
O1 Dy3 O3 C35 -25.8(7)
N4 Dy3 O3 C35 -96.8(6)
N5 Dy3 O3 C35 -164.6(6)
N6 Dy3 O3 C35 79.1(6)
C23 Dy3 O3 C35 111.9(6)
Cl2 Dy3 O3 C35 8.7(6)
C24 Dy3 O3 C35 130.1(6)
C30 Dy3 O3 C35 84.7(6)
C25 Dy3 O3 C35 112.7(6)
Dy2 Dy3 O3 C35 28.0(6)
O1 Dy1 N1 C4 -77.5(6)
O2 Dy1 N1 C4 75.4(6)
N2 Dy1 N1 C4 172.6(7)
C8 Dy1 N1 C4 -144.7(6)
N3 Dy1 N1 C4 -88.7(8)
Cl1 Dy1 N1 C4 -1.2(6)
C9 Dy1 N1 C4 173.8(6)
C15 Dy1 N1 C4 88.7(8)
C10 Dy1 N1 C4 132.9(6)
Dy2 Dy1 N1 C4 -51.3(6)
O1 Dy1 N1 C1 107.0(3)
O2 Dy1 N1 C1 -100.1(4)
N2 Dy1 N1 C1 -2.9(3)
C8 Dy1 N1 C1 39.8(5)
N3 Dy1 N1 C1 95.8(6)
Cl1 Dy1 N1 C1 -176.7(3)
C9 Dy1 N1 C1 -1.7(4)
C15 Dy1 N1 C1 -86.8(6)
C10 Dy1 N1 C1 -42.6(5)
Dy2 Dy1 N1 C1 133.2(3)
O1 Dy1 N2 C5 -82.9(4)
N1 Dy1 N2 C5 4.7(4)
O2 Dy1 N2 C5 84.0(4)
C8 Dy1 N2 C5 -151.9(4)
N3 Dy1 N2 C5 -161.8(4)
Cl1 Dy1 N2 C5 51.4(10)
C9 Dy1 N2 C5 -174.2(5)
C15 Dy1 N2 C5 168.0(4)
C10 Dy1 N2 C5 161.3(4)
Dy2 Dy1 N2 C5 -116.2(4)
O1 Dy1 N2 C6 99.5(6)
N1 Dy1 N2 C6 -172.9(6)
O2 Dy1 N2 C6 -93.6(6)
C8 Dy1 N2 C6 30.5(6)
N3 Dy1 N2 C6 20.6(6)
Cl1 Dy1 N2 C6 -126.3(7)
C9 Dy1 N2 C6 8.1(6)
C15 Dy1 N2 C6 -9.7(6)
C10 Dy1 N2 C6 -16.4(6)
Dy2 Dy1 N2 C6 66.2(6)
N7 Dy2 N3 C15 63.6(4)
O1 Dy2 N3 C15 -104.8(4)
N6 Dy2 N3 C15 -113.9(4)
Cl1 Dy2 N3 C15 -27.9(4)
Cl2 Dy2 N3 C15 179.7(4)
Si1 Dy2 N3 C15 82.1(4)
Dy3 Dy2 N3 C15 -129.6(4)
Dy1 Dy2 N3 C15 -74.9(4)
N7 Dy2 N3 C8 -151.3(3)
O1 Dy2 N3 C8 40.3(3)
N6 Dy2 N3 C8 31.1(4)
Cl1 Dy2 N3 C8 117.1(3)
Cl2 Dy2 N3 C8 -35.2(3)
Si1 Dy2 N3 C8 -132.8(3)
Dy3 Dy2 N3 C8 15.4(3)
Dy1 Dy2 N3 C8 70.2(3)
N7 Dy2 N3 Dy1 138.53(13)
O1 Dy2 N3 Dy1 -29.90(9)
N6 Dy2 N3 Dy1 -39.0(3)
Cl1 Dy2 N3 Dy1 46.96(7)
Cl2 Dy2 N3 Dy1 -105.40(8)
Si1 Dy2 N3 Dy1 157.01(7)
Dy3 Dy2 N3 Dy1 -54.74(8)
O1 Dy1 N3 C15 166.8(3)
N1 Dy1 N3 C15 178.5(5)
O2 Dy1 N3 C15 15.4(3)
N2 Dy1 N3 C15 -87.6(3)
C8 Dy1 N3 C15 -107.5(4)
Cl1 Dy1 N3 C15 87.7(3)
C9 Dy1 N3 C15 -72.9(3)
C10 Dy1 N3 C15 -34.7(3)
Dy2 Dy1 N3 C15 134.2(3)
O1 Dy1 N3 C8 -85.7(3)
N1 Dy1 N3 C8 -74.1(6)
O2 Dy1 N3 C8 122.8(3)
N2 Dy1 N3 C8 19.9(3)
Cl1 Dy1 N3 C8 -164.8(3)
C9 Dy1 N3 C8 34.6(3)
C15 Dy1 N3 C8 107.5(4)
C10 Dy1 N3 C8 72.7(3)
Dy2 Dy1 N3 C8 -118.4(3)
O1 Dy1 N3 Dy2 32.66(10)
N1 Dy1 N3 Dy2 44.3(6)
O2 Dy1 N3 Dy2 -118.79(11)
N2 Dy1 N3 Dy2 138.24(14)
C8 Dy1 N3 Dy2 118.4(3)
Cl1 Dy1 N3 Dy2 -46.41(7)
C9 Dy1 N3 Dy2 153.0(2)
C15 Dy1 N3 Dy2 -134.2(3)
C10 Dy1 N3 Dy2 -168.9(2)
O1 Dy3 N4 C19 -84.7(6)
N5 Dy3 N4 C19 175.2(7)
O3 Dy3 N4 C19 72.1(6)
N6 Dy3 N4 C19 -92.6(8)
C23 Dy3 N4 C19 -149.7(6)
Cl2 Dy3 N4 C19 -7.4(6)
C24 Dy3 N4 C19 168.0(6)
C30 Dy3 N4 C19 77.8(9)
C25 Dy3 N4 C19 126.0(6)
Dy2 Dy3 N4 C19 -58.8(7)
O1 Dy3 N4 C16 96.2(4)
N5 Dy3 N4 C16 -4.0(4)
O3 Dy3 N4 C16 -107.0(4)
N6 Dy3 N4 C16 88.3(7)
C23 Dy3 N4 C16 31.2(5)
Cl2 Dy3 N4 C16 173.5(3)
C24 Dy3 N4 C16 -11.1(5)
C30 Dy3 N4 C16 -101.3(7)
C25 Dy3 N4 C16 -53.2(5)
Dy2 Dy3 N4 C16 122.1(3)
O1 Dy3 N5 C20 -82.4(5)
N4 Dy3 N5 C20 6.4(4)
O3 Dy3 N5 C20 81.5(5)
N6 Dy3 N5 C20 -158.3(4)
C23 Dy3 N5 C20 -153.5(5)
Cl2 Dy3 N5 C20 -15.6(15)
C24 Dy3 N5 C20 -179.3(5)
C30 Dy3 N5 C20 170.5(4)
C25 Dy3 N5 C20 159.4(5)
Dy2 Dy3 N5 C20 -111.3(4)
O1 Dy3 N5 C21 79.7(6)
N4 Dy3 N5 C21 168.6(6)
O3 Dy3 N5 C21 -116.4(6)
N6 Dy3 N5 C21 3.8(6)
C23 Dy3 N5 C21 8.6(5)
Cl2 Dy3 N5 C21 146.5(9)
C24 Dy3 N5 C21 -17.2(5)
C30 Dy3 N5 C21 -27.4(6)
C25 Dy3 N5 C21 -38.5(6)
Dy2 Dy3 N5 C21 50.8(6)
N7 Dy2 N6 C23 -126.8(3)
O1 Dy2 N6 C23 41.9(3)
N3 Dy2 N6 C23 51.0(4)
Cl1 Dy2 N6 C23 -30.3(3)
Cl2 Dy2 N6 C23 119.5(3)
Si1 Dy2 N6 C23 -146.5(3)
Dy3 Dy2 N6 C23 71.5(3)
Dy1 Dy2 N6 C23 21.3(3)
N7 Dy2 N6 C30 86.9(4)
O1 Dy2 N6 C30 -104.4(4)
N3 Dy2 N6 C30 -95.3(4)
Cl1 Dy2 N6 C30 -176.6(4)
Cl2 Dy2 N6 C30 -26.8(4)
Si1 Dy2 N6 C30 67.2(4)
Dy3 Dy2 N6 C30 -74.8(4)
Dy1 Dy2 N6 C30 -125.0(4)
N7 Dy2 N6 Dy3 161.71(13)
O1 Dy2 N6 Dy3 -29.59(10)
N3 Dy2 N6 Dy3 -20.5(3)
Cl1 Dy2 N6 Dy3 -101.76(9)
Cl2 Dy2 N6 Dy3 48.02(8)
Si1 Dy2 N6 Dy3 141.98(6)
Dy1 Dy2 N6 Dy3 -50.13(11)
O1 Dy3 N6 C23 -86.0(3)
N4 Dy3 N6 C23 -77.7(6)
N5 Dy3 N6 C23 9.4(3)
O3 Dy3 N6 C23 118.9(3)
Cl2 Dy3 N6 C23 -166.4(3)
C24 Dy3 N6 C23 34.3(3)
C30 Dy3 N6 C23 107.4(4)
C25 Dy3 N6 C23 72.5(3)
Dy2 Dy3 N6 C23 -118.6(3)
O1 Dy3 N6 C30 166.7(3)
N4 Dy3 N6 C30 174.9(5)
N5 Dy3 N6 C30 -98.0(3)
O3 Dy3 N6 C30 11.5(3)
C23 Dy3 N6 C30 -107.4(4)
Cl2 Dy3 N6 C30 86.2(3)
C24 Dy3 N6 C30 -73.1(3)
C25 Dy3 N6 C30 -34.8(3)
Dy2 Dy3 N6 C30 134.0(4)
O1 Dy3 N6 Dy2 32.68(10)
N4 Dy3 N6 Dy2 40.9(6)
N5 Dy3 N6 Dy2 128.04(16)
O3 Dy3 N6 Dy2 -122.46(13)
C23 Dy3 N6 Dy2 118.6(3)
Cl2 Dy3 N6 Dy2 -47.80(9)
C24 Dy3 N6 Dy2 153.0(2)
C30 Dy3 N6 Dy2 -134.0(4)
C25 Dy3 N6 Dy2 -168.8(3)
C40 Si1 N7 Si2 -164.8(4)
C39 Si1 N7 Si2 -44.7(5)
C41 Si1 N7 Si2 79.3(4)
Dy2 Si1 N7 Si2 -175.6(4)
C40 Si1 N7 Dy2 10.8(4)
C39 Si1 N7 Dy2 130.9(4)
C41 Si1 N7 Dy2 -105.1(4)
C42 Si2 N7 Si1 -154.3(4)
C44 Si2 N7 Si1 86.1(4)
C43 Si2 N7 Si1 -34.8(5)
C42 Si2 N7 Dy2 30.5(4)
C44 Si2 N7 Dy2 -89.0(4)
C43 Si2 N7 Dy2 150.1(4)
O1 Dy2 N7 Si1 177.6(3)
N6 Dy2 N7 Si1 -138.6(2)
N3 Dy2 N7 Si1 42.7(3)
Cl1 Dy2 N7 Si1 124.4(2)
Cl2 Dy2 N7 Si1 -57.9(2)
Dy3 Dy2 N7 Si1 -116.6(2)
Dy1 Dy2 N7 Si1 101.0(2)
O1 Dy2 N7 Si2 -6.9(7)
N6 Dy2 N7 Si2 36.9(3)
N3 Dy2 N7 Si2 -141.8(2)
Cl1 Dy2 N7 Si2 -60.1(3)
Cl2 Dy2 N7 Si2 117.6(2)
Si1 Dy2 N7 Si2 175.5(5)
Dy3 Dy2 N7 Si2 58.9(3)
Dy1 Dy2 N7 Si2 -83.6(3)
C4 N1 C1 C2 0.1(7)
Dy1 N1 C1 C2 177.1(4)
C4 N1 C1 C5 -175.8(5)
Dy1 N1 C1 C5 1.2(6)
N1 C1 C2 C3 0.0(8)
C5 C1 C2 C3 175.3(6)
C1 C2 C3 C4 -0.1(9)
C1 N1 C4 C3 -0.1(7)
Dy1 N1 C4 C3 -175.9(5)
C2 C3 C4 N1 0.1(9)
C6 N2 C5 C1 171.7(6)
Dy1 N2 C5 C1 -6.1(7)
N1 C1 C5 N2 3.5(8)
C2 C1 C5 N2 -171.4(6)
C5 N2 C6 C7 157.7(7)
Dy1 N2 C6 C7 -24.7(10)
N2 C6 C7 C9 30.8(11)
C15 N3 C8 C9 3.7(5)
Dy2 N3 C8 C9 -150.5(3)
Dy1 N3 C8 C9 -73.8(4)
C15 N3 C8 Dy1 77.5(3)
Dy2 N3 C8 Dy1 -76.6(2)
O1 Dy1 C8 C9 -158.4(3)
N1 Dy1 C8 C9 -84.6(4)
O2 Dy1 C8 C9 45.0(4)
N2 Dy1 C8 C9 -44.7(3)
N3 Dy1 C8 C9 116.7(5)
Cl1 Dy1 C8 C9 131.9(3)
C15 Dy1 C8 C9 77.6(3)
C10 Dy1 C8 C9 38.3(3)
Dy2 Dy1 C8 C9 160.8(3)
O1 Dy1 C8 N3 84.8(3)
N1 Dy1 C8 N3 158.7(2)
O2 Dy1 C8 N3 -71.7(3)
N2 Dy1 C8 N3 -161.4(3)
Cl1 Dy1 C8 N3 15.2(3)
C9 Dy1 C8 N3 -116.7(5)
C15 Dy1 C8 N3 -39.1(2)
C10 Dy1 C8 N3 -78.5(3)
Dy2 Dy1 C8 N3 44.0(2)
N3 C8 C9 C10 -3.6(5)
Dy1 C8 C9 C10 -73.7(3)
N3 C8 C9 C7 172.4(4)
Dy1 C8 C9 C7 102.3(5)
N3 C8 C9 Dy1 70.1(3)
C6 C7 C9 C8 -102.9(8)
C6 C7 C9 C10 72.1(9)
C6 C7 C9 Dy1 -23.3(8)
O1 Dy1 C9 C8 20.9(3)
N1 Dy1 C9 C8 127.4(3)
O2 Dy1 C9 C8 -143.3(3)
N2 Dy1 C9 C8 128.7(4)
N3 Dy1 C9 C8 -36.0(3)
Cl1 Dy1 C9 C8 -58.3(4)
C15 Dy1 C9 C8 -74.6(3)
C10 Dy1 C9 C8 -110.1(4)
Dy2 Dy1 C9 C8 -17.2(3)
O1 Dy1 C9 C10 131.0(3)
N1 Dy1 C9 C10 -122.5(3)
O2 Dy1 C9 C10 -33.2(3)
N2 Dy1 C9 C10 -121.2(3)
C8 Dy1 C9 C10 110.1(4)
N3 Dy1 C9 C10 74.1(3)
Cl1 Dy1 C9 C10 51.8(3)
C15 Dy1 C9 C10 35.5(3)
Dy2 Dy1 C9 C10 92.9(3)
O1 Dy1 C9 C7 -100.0(5)
N1 Dy1 C9 C7 6.4(6)
O2 Dy1 C9 C7 95.8(5)
N2 Dy1 C9 C7 7.7(4)
C8 Dy1 C9 C7 -120.9(6)
N3 Dy1 C9 C7 -156.9(5)
Cl1 Dy1 C9 C7 -179.2(4)
C15 Dy1 C9 C7 164.5(5)
C10 Dy1 C9 C7 129.0(6)
Dy2 Dy1 C9 C7 -138.1(5)
C8 C9 C10 C15 2.0(5)
C7 C9 C10 C15 -173.8(5)
Dy1 C9 C10 C15 -63.9(3)
C8 C9 C10 C11 -177.5(5)
C7 C9 C10 C11 6.7(9)
Dy1 C9 C10 C11 116.6(6)
C8 C9 C10 Dy1 65.8(3)
C7 C9 C10 Dy1 -110.0(5)
O1 Dy1 C10 C15 58.6(3)
N1 Dy1 C10 C15 -156.0(3)
O2 Dy1 C10 C15 -97.6(3)
N2 Dy1 C10 C15 166.5(3)
C8 Dy1 C10 C15 76.6(3)
N3 Dy1 C10 C15 35.3(3)
Cl1 Dy1 C10 C15 -21.5(3)
C9 Dy1 C10 C15 115.5(4)
Dy2 Dy1 C10 C15 27.4(3)
O1 Dy1 C10 C11 171.9(5)
N1 Dy1 C10 C11 -42.7(6)
O2 Dy1 C10 C11 15.6(5)
N2 Dy1 C10 C11 -80.2(5)
C8 Dy1 C10 C11 -170.1(6)
N3 Dy1 C10 C11 148.6(6)
Cl1 Dy1 C10 C11 91.8(5)
C9 Dy1 C10 C11 -131.2(6)
C15 Dy1 C10 C11 113.3(6)
Dy2 Dy1 C10 C11 140.7(5)
O1 Dy1 C10 C9 -56.9(3)
N1 Dy1 C10 C9 88.5(4)
O2 Dy1 C10 C9 146.9(3)
N2 Dy1 C10 C9 51.0(3)
C8 Dy1 C10 C9 -38.9(3)
N3 Dy1 C10 C9 -80.2(3)
Cl1 Dy1 C10 C9 -137.0(3)
C15 Dy1 C10 C9 -115.5(4)
Dy2 Dy1 C10 C9 -88.1(3)
C15 C10 C11 C12 -0.6(8)
C9 C10 C11 C12 178.9(6)
Dy1 C10 C11 C12 -86.8(6)
C10 C11 C12 C13 0.6(9)
C11 C12 C13 C14 -0.5(10)
C12 C13 C14 C15 0.4(9)
C8 N3 C15 C14 176.9(5)
Dy2 N3 C15 C14 -35.3(7)
Dy1 N3 C15 C14 -111.4(5)
C8 N3 C15 C10 -2.3(5)
Dy2 N3 C15 C10 145.5(3)
Dy1 N3 C15 C10 69.4(3)
C8 N3 C15 Dy1 -71.7(3)
Dy2 N3 C15 Dy1 76.1(3)
C13 C14 C15 N3 -179.5(5)
C13 C14 C15 C10 -0.4(7)
C13 C14 C15 Dy1 94.9(5)
C11 C10 C15 N3 179.8(4)
C9 C10 C15 N3 0.2(5)
Dy1 C10 C15 N3 -62.7(3)
C11 C10 C15 C14 0.5(7)
C9 C10 C15 C14 -179.1(4)
Dy1 C10 C15 C14 118.0(4)
C11 C10 C15 Dy1 -117.5(4)
C9 C10 C15 Dy1 62.9(3)
O1 Dy1 C15 N3 -12.8(3)
N1 Dy1 C15 N3 -178.8(4)
O2 Dy1 C15 N3 -165.6(3)
N2 Dy1 C15 N3 102.8(3)
C8 Dy1 C15 N3 41.1(3)
Cl1 Dy1 C15 N3 -84.8(2)
C9 Dy1 C15 N3 81.0(3)
C10 Dy1 C15 N3 116.8(4)
Dy2 Dy1 C15 N3 -33.4(2)
O1 Dy1 C15 C14 110.7(4)
N1 Dy1 C15 C14 -55.3(7)
O2 Dy1 C15 C14 -42.1(4)
N2 Dy1 C15 C14 -133.8(4)
C8 Dy1 C15 C14 164.6(5)
N3 Dy1 C15 C14 123.5(5)
Cl1 Dy1 C15 C14 38.6(4)
C9 Dy1 C15 C14 -155.5(5)
C10 Dy1 C15 C14 -119.8(5)
Dy2 Dy1 C15 C14 90.1(4)
O1 Dy1 C15 C10 -129.6(3)
N1 Dy1 C15 C10 64.4(6)
O2 Dy1 C15 C10 77.7(3)
N2 Dy1 C15 C10 -14.0(3)
C8 Dy1 C15 C10 -75.7(3)
N3 Dy1 C15 C10 -116.8(4)
Cl1 Dy1 C15 C10 158.4(3)
C9 Dy1 C15 C10 -35.8(3)
Dy2 Dy1 C15 C10 -150.1(3)
C19 N4 C16 C17 0.2(7)
Dy3 N4 C16 C17 179.6(4)
C19 N4 C16 C20 -177.8(6)
Dy3 N4 C16 C20 1.6(7)
N4 C16 C17 C18 -0.1(8)
C20 C16 C17 C18 177.7(7)
C16 C17 C18 C19 -0.1(8)
C16 N4 C19 C18 -0.3(7)
Dy3 N4 C19 C18 -179.4(5)
C17 C18 C19 N4 0.2(9)
C21 N5 C20 C16 -171.3(6)
Dy3 N5 C20 C16 -8.4(8)
N4 C16 C20 N5 4.8(9)
C17 C16 C20 N5 -172.8(6)
C20 N5 C21 C22 -157.9(6)
Dy3 N5 C21 C22 40.7(9)
N5 C21 C22 C24 -43.7(9)
C30 N6 C23 C24 4.6(5)
Dy2 N6 C23 C24 -150.3(3)
Dy3 N6 C23 C24 -73.0(4)
C30 N6 C23 Dy3 77.6(3)
Dy2 N6 C23 Dy3 -77.3(2)
O1 Dy3 C23 C24 -158.0(4)
N4 Dy3 C23 C24 -87.3(4)
N5 Dy3 C23 C24 -53.9(4)
O3 Dy3 C23 C24 39.0(4)
N6 Dy3 C23 C24 117.1(5)
Cl2 Dy3 C23 C24 130.7(3)
C30 Dy3 C23 C24 77.6(4)
C25 Dy3 C23 C24 38.0(3)
Dy2 Dy3 C23 C24 160.9(4)
O1 Dy3 C23 N6 84.9(3)
N4 Dy3 C23 N6 155.6(3)
N5 Dy3 C23 N6 -171.0(3)
O3 Dy3 C23 N6 -78.1(3)
Cl2 Dy3 C23 N6 13.6(3)
C24 Dy3 C23 N6 -117.1(5)
C30 Dy3 C23 N6 -39.5(3)
C25 Dy3 C23 N6 -79.1(3)
Dy2 Dy3 C23 N6 43.7(2)
N6 C23 C24 C25 -3.9(6)
Dy3 C23 C24 C25 -72.5(3)
N6 C23 C24 C22 169.6(5)
Dy3 C23 C24 C22 101.1(5)
N6 C23 C24 Dy3 68.6(3)
C21 C22 C24 C23 -51.7(9)
C21 C22 C24 C25 120.6(7)
C21 C22 C24 Dy3 28.4(7)
O1 Dy3 C24 C23 21.5(4)
N4 Dy3 C24 C23 125.5(3)
N5 Dy3 C24 C23 118.0(4)
O3 Dy3 C24 C23 -148.5(3)
N6 Dy3 C24 C23 -35.8(3)
Cl2 Dy3 C24 C23 -59.8(4)
C30 Dy3 C24 C23 -75.0(3)
C25 Dy3 C24 C23 -110.9(5)
Dy2 Dy3 C24 C23 -17.1(3)
O1 Dy3 C24 C25 132.4(3)
N4 Dy3 C24 C25 -123.6(3)
N5 Dy3 C24 C25 -131.1(3)
O3 Dy3 C24 C25 -37.6(3)
N6 Dy3 C24 C25 75.1(3)
C23 Dy3 C24 C25 110.9(5)
Cl2 Dy3 C24 C25 51.1(3)
C30 Dy3 C24 C25 35.9(3)
Dy2 Dy3 C24 C25 93.8(3)
O1 Dy3 C24 C22 -102.7(4)
N4 Dy3 C24 C22 1.3(5)
N5 Dy3 C24 C22 -6.2(4)
O3 Dy3 C24 C22 87.3(4)
N6 Dy3 C24 C22 -160.0(5)
C23 Dy3 C24 C22 -124.2(6)
Cl2 Dy3 C24 C22 176.0(4)
C30 Dy3 C24 C22 160.9(5)
C25 Dy3 C24 C22 124.9(6)
Dy2 Dy3 C24 C22 -141.3(4)
C23 C24 C25 C26 -178.1(6)
C22 C24 C25 C26 8.2(10)
Dy3 C24 C25 C26 116.4(6)
C23 C24 C25 C30 1.5(5)
C22 C24 C25 C30 -172.2(5)
Dy3 C24 C25 C30 -64.0(4)
C23 C24 C25 Dy3 65.5(3)
C22 C24 C25 Dy3 -108.2(5)
O1 Dy3 C25 C26 173.6(5)
N4 Dy3 C25 C26 -41.8(7)
N5 Dy3 C25 C26 -87.5(6)
O3 Dy3 C25 C26 12.0(5)
N6 Dy3 C25 C26 150.0(6)
C23 Dy3 C25 C26 -168.8(6)
Cl2 Dy3 C25 C26 91.9(5)
C24 Dy3 C25 C26 -130.5(7)
C30 Dy3 C25 C26 114.5(7)
Dy2 Dy3 C25 C26 142.1(5)
O1 Dy3 C25 C30 59.2(4)
N4 Dy3 C25 C30 -156.3(3)
N5 Dy3 C25 C30 158.0(4)
O3 Dy3 C25 C30 -102.5(4)
N6 Dy3 C25 C30 35.6(3)
C23 Dy3 C25 C30 76.7(3)
Cl2 Dy3 C25 C30 -22.6(4)
C24 Dy3 C25 C30 115.0(5)
Dy2 Dy3 C25 C30 27.7(3)
O1 Dy3 C25 C24 -55.8(3)
N4 Dy3 C25 C24 88.7(4)
N5 Dy3 C25 C24 43.0(3)
O3 Dy3 C25 C24 142.5(3)
N6 Dy3 C25 C24 -79.5(3)
C23 Dy3 C25 C24 -38.3(3)
Cl2 Dy3 C25 C24 -137.6(3)
C30 Dy3 C25 C24 -115.0(5)
Dy2 Dy3 C25 C24 -87.3(3)
C30 C25 C26 C27 0.6(9)
C24 C25 C26 C27 -179.8(7)
Dy3 C25 C26 C27 -85.6(7)
C25 C26 C27 C28 0.4(11)
C26 C27 C28 C29 0.0(13)
C27 C28 C29 C30 -1.4(11)
C23 N6 C30 C29 179.8(6)
Dy2 N6 C30 C29 -31.1(8)
Dy3 N6 C30 C29 -107.4(6)
C23 N6 C30 C25 -3.5(5)
Dy2 N6 C30 C25 145.6(4)
Dy3 N6 C30 C25 69.3(4)
C23 N6 C30 Dy3 -72.8(3)
Dy2 N6 C30 Dy3 76.2(3)
C28 C29 C30 N6 178.7(6)
C28 C29 C30 C25 2.3(9)
C28 C29 C30 Dy3 95.4(7)
C26 C25 C30 N6 -179.0(5)
C24 C25 C30 N6 1.3(6)
Dy3 C25 C30 N6 -62.5(3)
C26 C25 C30 C29 -2.0(8)
C24 C25 C30 C29 178.3(5)
Dy3 C25 C30 C29 114.6(5)
C26 C25 C30 Dy3 -116.5(5)
C24 C25 C30 Dy3 63.8(3)
O1 Dy3 C30 N6 -13.1(3)
N4 Dy3 C30 N6 -175.1(5)
N5 Dy3 C30 N6 93.1(3)
O3 Dy3 C30 N6 -169.5(3)
C23 Dy3 C30 N6 40.9(3)
Cl2 Dy3 C30 N6 -86.2(3)
C24 Dy3 C30 N6 80.6(3)
C25 Dy3 C30 N6 116.6(5)
Dy2 Dy3 C30 N6 -33.3(3)
O1 Dy3 C30 C29 111.4(4)
N4 Dy3 C30 C29 -50.6(8)
N5 Dy3 C30 C29 -142.4(4)
O3 Dy3 C30 C29 -45.0(4)
N6 Dy3 C30 C29 124.5(6)
C23 Dy3 C30 C29 165.4(5)
Cl2 Dy3 C30 C29 38.3(4)
C24 Dy3 C30 C29 -154.9(5)
C25 Dy3 C30 C29 -118.9(6)
Dy2 Dy3 C30 C29 91.2(4)
O1 Dy3 C30 C25 -129.7(3)
N4 Dy3 C30 C25 68.2(8)
N5 Dy3 C30 C25 -23.5(4)
O3 Dy3 C30 C25 73.8(4)
N6 Dy3 C30 C25 -116.6(5)
C23 Dy3 C30 C25 -75.7(4)
Cl2 Dy3 C30 C25 157.2(4)
C24 Dy3 C30 C25 -36.0(3)
Dy2 Dy3 C30 C25 -149.9(4)
C34 O2 C31 C32 16.7(8)
Dy1 O2 C31 C32 -177.1(4)
O2 C31 C32 C33 -21.3(9)
C31 C32 C33 C34 18.0(10)
C31 O2 C34 C33 -5.8(8)
Dy1 O2 C34 C33 -174.1(5)
C32 C33 C34 O2 -7.9(10)
C38 O3 C35 C36 -5.1(10)
Dy3 O3 C35 C36 153.9(6)
O3 C35 C36 C37 -4.7(12)
C35 C36 C37 C38 12.7(14)
C36 C37 C38 O3 -15.9(12)
C35 O3 C38 C37 13.0(10)
Dy3 O3 C38 C37 -148.7(6)
